data_7049094
loop_
_publ_author_name
'Banerjee, Sumanta'
'Ankur, ?'
'Andrews, Alex P.'
'Varghese, Babu'
'Venugopal, Ajay'

_publ_section_title
;
 Amidomagnesium cations.
;
_journal_issue 21
_journal_name_full 'Dalton transactions (Cambridge, England : 2003)'
_journal_page_first 7313
_journal_page_last 7319
_journal_paper_doi 10.1039/c8dt05095c
_journal_volume 48
_journal_year 2019
_chemical_formula_moiety 'C24 H62 Mg2 N8 O2, 2(C24 H12 B Cl8), C4 H8 O1'
_chemical_formula_sum 'C76 H94 B2 Cl16 Mg2 N8 O3'
_chemical_formula_weight 1805.03
_space_group_crystal_system triclinic
_space_group_IT_number 2
_space_group_name_Hall '-P 1'
_space_group_name_H-M_alt 'P -1'
_symmetry_space_group_name_Hall '-P 1'
_symmetry_space_group_name_H-M 'P -1'
_atom_sites_solution_hydrogens geom
_audit_creation_method SHELXL-2017/1
_audit_update_record
;
2019-02-18 deposited with the CCDC.    2019-02-21 downloaded from the CCDC.
;
_cell_angle_alpha 86.834(2)
_cell_angle_beta 70.3360(10)
_cell_angle_gamma 88.059(2)
_cell_formula_units_Z 1
_cell_length_a 12.9003(4)
_cell_length_b 13.2308(4)
_cell_length_c 13.5186(4)
_cell_measurement_reflns_used 9964
_cell_measurement_temperature 150(2)
_cell_measurement_theta_max 27.32
_cell_measurement_theta_min 2.27
_cell_volume 2169.21(11)
_computing_cell_refinement 'APEX3/SAINT (Bruker, 2016)'
_computing_data_collection 'APEX3 (Bruker, 2016)'
_computing_data_reduction 'SAINT/XPREP (Bruker, 2016)'
_computing_molecular_graphics 'ORTEP3 (Farrugia, 1997) and Mercury (Bruno et al., 2002)'
_computing_publication_material 'SHELXL-2014 (Sheldrick, 2014)'
_computing_structure_refinement 'SHELXL-2017/1 (Sheldrick, 2017)'
_computing_structure_solution 'SHELXT 2014/5 (Sheldrick, 2014)'
_diffrn_ambient_temperature 150(2)
_diffrn_measured_fraction_theta_full 0.996
_diffrn_measured_fraction_theta_max 0.996
_diffrn_measurement_device_type 'Bruker KAPPA APEX-II CCD'
_diffrn_measurement_method '\w and \f scans'
_diffrn_radiation_type MoK\a
_diffrn_radiation_wavelength 0.71073
_diffrn_reflns_av_R_equivalents 0.1627
_diffrn_reflns_av_unetI/netI 0.0856
_diffrn_reflns_Laue_measured_fraction_full 0.996
_diffrn_reflns_Laue_measured_fraction_max 0.996
_diffrn_reflns_limit_h_max 15
_diffrn_reflns_limit_h_min -15
_diffrn_reflns_limit_k_max 16
_diffrn_reflns_limit_k_min -16
_diffrn_reflns_limit_l_max 16
_diffrn_reflns_limit_l_min -16
_diffrn_reflns_number 35126
_diffrn_reflns_point_group_measured_fraction_full 0.996
_diffrn_reflns_point_group_measured_fraction_max 0.996
_diffrn_reflns_theta_full 25.242
_diffrn_reflns_theta_max 26.000
_diffrn_reflns_theta_min 2.171
_diffrn_source 'Sealed tube'
_exptl_absorpt_coefficient_mu 0.571
_exptl_absorpt_correction_T_max 0.919
_exptl_absorpt_correction_T_min 0.894
_exptl_absorpt_correction_type multi-scan
_exptl_absorpt_process_details 'SADABS (Bruker, 2016)'
_exptl_crystal_colour colourless
_exptl_crystal_density_diffrn 1.382
_exptl_crystal_description block
_exptl_crystal_F_000 936
_exptl_crystal_size_max 0.200
_exptl_crystal_size_mid 0.150
_exptl_crystal_size_min 0.150
_refine_diff_density_max 0.275
_refine_diff_density_min -0.471
_refine_diff_density_rms 0.067
_refine_ls_extinction_method none
_refine_ls_goodness_of_fit_ref 0.983
_refine_ls_hydrogen_treatment mixed
_refine_ls_matrix_type full
_refine_ls_number_parameters 512
_refine_ls_number_reflns 8498
_refine_ls_number_restraints 100
_refine_ls_restrained_S_all 0.997
_refine_ls_R_factor_all 0.0673
_refine_ls_R_factor_gt 0.0417
_refine_ls_shift/su_max 0.003
_refine_ls_shift/su_mean 0.000
_refine_ls_structure_factor_coef Fsqd
_refine_ls_weighting_details 'w=1/[\s^2^(Fo^2^)+(0.0432P)^2^] where P=(Fo^2^+2Fc^2^)/3'
_refine_ls_weighting_scheme calc
_refine_ls_wR_factor_gt 0.1039
_refine_ls_wR_factor_ref 0.1150
_reflns_Friedel_coverage 0.000
_reflns_number_gt 5871
_reflns_number_total 8498
_reflns_threshold_expression 'I > 2\s(I)'
_cod_data_source_file c8dt05095c2.cif
_cod_data_source_block Compound5
_cod_depositor_comments 'Adding full bibliography for 7049090--7049096.cif.'
_cod_database_code 7049094
_shelx_shelxl_version_number 2017/1
_shelx_space_group_comment
;
The symmetry employed for this shelxl refinement is uniquely defined
by the following loop, which should always be used as a source of
symmetry information in preference to the above space-group names.
They are only intended as comments.
;
_shelx_estimated_absorpt_t_min 0.894
_shelx_estimated_absorpt_t_max 0.919

loop_
_space_group_symop_operation_xyz
'x, y, z'
'-x, -y, -z'

loop_
_atom_site_label
_atom_site_type_symbol
_atom_site_fract_x
_atom_site_fract_y
_atom_site_fract_z
_atom_site_U_iso_or_equiv
_atom_site_adp_type
_atom_site_occupancy
_atom_site_site_symmetry_order
_atom_site_calc_flag
_atom_site_refinement_flags_posn
_atom_site_refinement_flags_adp
_atom_site_refinement_flags_occupancy
_atom_site_disorder_assembly
_atom_site_disorder_group
C1 C 0.7027(2) 0.8012(2) 0.7577(2) 0.0527(7) Uani 1 1 d . . . . .
H1A H 0.768449 0.761246 0.718189 0.063 Uiso 1 1 calc R U . . .
H1B H 0.679157 0.843718 0.706228 0.063 Uiso 1 1 calc R U . . .
C2 C 0.6119(2) 0.73053(19) 0.8172(2) 0.0545(7) Uani 1 1 d . . . . .
H2A H 0.590524 0.691836 0.766711 0.065 Uiso 1 1 calc R U . . .
H2B H 0.639221 0.681609 0.861265 0.065 Uiso 1 1 calc R U . . .
C3 C 0.4393(3) 0.7125(2) 0.9615(3) 0.0767(10) Uani 1 1 d . . . . .
H3A H 0.373948 0.748767 1.005415 0.115 Uiso 1 1 calc R U . . .
H3B H 0.477738 0.679331 1.006119 0.115 Uiso 1 1 calc R U . . .
H3C H 0.416896 0.661406 0.923247 0.115 Uiso 1 1 calc R U . . .
C4 C 0.4536(3) 0.8337(2) 0.8212(3) 0.0765(10) Uani 1 1 d . . . . .
H4A H 0.432359 0.782425 0.782316 0.115 Uiso 1 1 calc R U . . .
H4B H 0.500590 0.883657 0.771394 0.115 Uiso 1 1 calc R U . . .
H4C H 0.387399 0.867655 0.866671 0.115 Uiso 1 1 calc R U . . .
C5 C 0.7966(2) 0.80706(19) 0.8856(2) 0.0469(6) Uani 1 1 d . . . . .
H5A H 0.875533 0.807523 0.842119 0.056 Uiso 1 1 calc R U . . .
H5B H 0.771943 0.736011 0.895920 0.056 Uiso 1 1 calc R U . . .
C6 C 0.7824(2) 0.84879(19) 0.9906(2) 0.0459(6) Uani 1 1 d . . . . .
H6A H 0.827128 0.807851 1.025374 0.055 Uiso 1 1 calc R U . . .
H6B H 0.809132 0.919158 0.980272 0.055 Uiso 1 1 calc R U . . .
C7 C 0.6509(2) 0.9128(2) 1.1485(2) 0.0570(7) Uani 1 1 d . . . . .
H7A H 0.693989 0.884512 1.191166 0.085 Uiso 1 1 calc R U . . .
H7B H 0.572874 0.915979 1.191859 0.085 Uiso 1 1 calc R U . . .
H7C H 0.676363 0.981092 1.121577 0.085 Uiso 1 1 calc R U . . .
C8 C 0.6327(2) 0.74397(19) 1.1034(2) 0.0541(7) Uani 1 1 d . . . . .
H8A H 0.643113 0.698287 1.046051 0.081 Uiso 1 1 calc R U . . .
H8B H 0.555120 0.744575 1.148170 0.081 Uiso 1 1 calc R U . . .
H8C H 0.678462 0.720481 1.145358 0.081 Uiso 1 1 calc R U . . .
C9 C 0.8054(2) 0.9507(2) 0.7669(2) 0.0531(7) Uani 1 1 d . . . . .
H9A H 0.869815 0.919302 0.714316 0.064 Uiso 1 1 calc R U . . .
H9B H 0.833083 0.986564 0.815089 0.064 Uiso 1 1 calc R U . . .
C10 C 0.7546(2) 1.0287(2) 0.7096(2) 0.0547(7) Uani 1 1 d . . . . .
H10A H 0.801653 1.034097 0.634661 0.066 Uiso 1 1 calc R U . . .
H10B H 0.681646 1.004771 0.712590 0.066 Uiso 1 1 calc R U . . .
C11 C 0.6835(3) 1.1959(2) 0.6974(2) 0.0686(9) Uani 1 1 d . . . . .
H11A H 0.667304 1.261115 0.730841 0.103 Uiso 1 1 calc R U . . .
H11B H 0.614500 1.164667 0.700725 0.103 Uiso 1 1 calc R U . . .
H11C H 0.730097 1.206504 0.623742 0.103 Uiso 1 1 calc R U . . .
C12 C 0.8461(3) 1.1751(2) 0.7418(3) 0.0731(9) Uani 1 1 d . . . . .
H12A H 0.891638 1.180514 0.667339 0.110 Uiso 1 1 calc R U . . .
H12B H 0.884421 1.132765 0.780795 0.110 Uiso 1 1 calc R U . . .
H12C H 0.832613 1.242758 0.770138 0.110 Uiso 1 1 calc R U . . .
C13 C 0.85646(16) 0.24972(15) 0.28151(16) 0.0279(5) Uani 1 1 d . . . . .
C14 C 0.86110(18) 0.23392(16) 0.17818(17) 0.0345(5) Uani 1 1 d . . . . .
H14 H 0.853522 0.289879 0.133843 0.041 Uiso 1 1 calc R U . . .
C15 C 0.87673(19) 0.13685(18) 0.14029(18) 0.0401(6) Uani 1 1 d . . . . .
C16 C 0.88675(19) 0.05283(17) 0.20009(19) 0.0419(6) Uani 1 1 d . . . . .
H16 H 0.898238 -0.012765 0.172666 0.050 Uiso 1 1 calc R U . . .
C17 C 0.87931(19) 0.06824(16) 0.30236(19) 0.0395(6) Uani 1 1 d . . . . .
C18 C 0.86471(18) 0.16407(15) 0.34252(17) 0.0331(5) Uani 1 1 d . . . . .
H18 H 0.860285 0.171118 0.413388 0.040 Uiso 1 1 calc R U . . .
C19 C 0.90230(16) 0.45113(15) 0.24433(16) 0.0256(4) Uani 1 1 d . . . . .
C20 C 1.00213(17) 0.43302(16) 0.16567(17) 0.0314(5) Uani 1 1 d . . . . .
H20 H 1.028702 0.365336 0.154103 0.038 Uiso 1 1 calc R U . . .
C21 C 1.06364(18) 0.51114(17) 0.10391(17) 0.0341(5) Uani 1 1 d . . . . .
C22 C 1.02981(19) 0.61045(16) 0.11608(17) 0.0347(5) Uani 1 1 d . . . . .
H22 H 1.072563 0.663573 0.072981 0.042 Uiso 1 1 calc R U . . .
C23 C 0.93119(18) 0.62960(15) 0.19351(17) 0.0313(5) Uani 1 1 d . . . . .
C24 C 0.86849(17) 0.55346(15) 0.25730(16) 0.0276(5) Uani 1 1 d . . . . .
H24 H 0.801529 0.570204 0.310783 0.033 Uiso 1 1 calc R U . . .
C25 C 0.69884(17) 0.38165(15) 0.35635(17) 0.0287(5) Uani 1 1 d . . . . .
C26 C 0.65650(18) 0.43679(16) 0.28704(19) 0.0346(5) Uani 1 1 d . . . . .
H26 H 0.705451 0.466173 0.223503 0.042 Uiso 1 1 calc R U . . .
C27 C 0.54458(19) 0.44904(17) 0.3098(2) 0.0411(6) Uani 1 1 d . . . . .
C28 C 0.46893(19) 0.40697(18) 0.3987(2) 0.0444(6) Uani 1 1 d . . . . .
H28 H 0.392018 0.416241 0.412944 0.053 Uiso 1 1 calc R U . . .
C29 C 0.50971(19) 0.35096(18) 0.46599(19) 0.0420(6) Uani 1 1 d . . . . .
C30 C 0.62218(18) 0.33818(17) 0.44666(18) 0.0357(5) Uani 1 1 d . . . . .
H30 H 0.647178 0.299292 0.495666 0.043 Uiso 1 1 calc R U . . .
C31 C 0.87356(16) 0.37137(15) 0.43008(16) 0.0265(5) Uani 1 1 d . . . . .
C32 C 0.97659(17) 0.33229(16) 0.42656(16) 0.0292(5) Uani 1 1 d . . . . .
H32 H 1.019538 0.296186 0.367312 0.035 Uiso 1 1 calc R U . . .
C33 C 1.01747(17) 0.34485(16) 0.50700(17) 0.0310(5) Uani 1 1 d . . . . .
C34 C 0.95966(17) 0.39829(16) 0.59453(16) 0.0317(5) Uani 1 1 d . . . . .
H34 H 0.988506 0.407647 0.649375 0.038 Uiso 1 1 calc R U . . .
C35 C 0.85894(17) 0.43684(16) 0.59789(16) 0.0321(5) Uani 1 1 d . . . . .
C36 C 0.81519(17) 0.42451(16) 0.51901(16) 0.0300(5) Uani 1 1 d . . . . .
H36 H 0.744578 0.452495 0.525338 0.036 Uiso 1 1 calc R U . . .
N1 N 0.73213(15) 0.86766(14) 0.82930(15) 0.0382(5) Uani 1 1 d . . . . .
N2 N 0.51382(17) 0.78520(16) 0.88537(18) 0.0501(6) Uani 1 1 d . . . . .
N3 N 0.66500(16) 0.84742(14) 1.05902(15) 0.0394(5) Uani 1 1 d . . . . .
N4 N 0.74094(17) 1.12928(16) 0.75244(16) 0.0495(5) Uani 1 1 d . . . . .
B1 B 0.83234(19) 0.36301(18) 0.32825(19) 0.0275(5) Uani 1 1 d . . . . .
Mg1 Mg 0.56930(6) 0.90962(5) 0.96099(6) 0.03186(18) Uani 1 1 d . . . . .
Cl1 Cl 0.88291(8) 0.12218(5) 0.01034(5) 0.0712(3) Uani 1 1 d . . . . .
Cl2 Cl 0.88866(7) -0.03637(5) 0.38355(6) 0.0664(2) Uani 1 1 d . . . . .
Cl3 Cl 1.19058(5) 0.48319(5) 0.00826(5) 0.0577(2) Uani 1 1 d . . . . .
Cl4 Cl 0.88684(5) 0.75497(4) 0.21649(5) 0.04706(17) Uani 1 1 d . . . . .
Cl5 Cl 0.49898(6) 0.52256(5) 0.21977(7) 0.0713(3) Uani 1 1 d . . . . .
Cl6 Cl 0.41695(6) 0.29618(7) 0.58099(6) 0.0734(2) Uani 1 1 d . . . . .
Cl7 Cl 1.14563(5) 0.29255(5) 0.50094(5) 0.04855(18) Uani 1 1 d . . . . .
Cl8 Cl 0.78396(5) 0.50338(6) 0.70880(5) 0.0537(2) Uani 1 1 d . . . . .
O1 O 0.57348(12) 1.05574(11) 0.93730(12) 0.0379(4) Uani 1 1 d . . . . .
H1 H 0.627063 1.071232 0.883348 0.067(9) Uiso 1 1 calc R . . . .
O2 O 0.5201(4) 0.9927(5) 0.6113(4) 0.1099(18) Uani 0.5 1 d D U P A -1
C37 C 0.4225(11) 0.9929(14) 0.5855(10) 0.123(4) Uani 0.5 1 d D U P A -1
H37A H 0.373009 1.047811 0.622633 0.147 Uiso 0.5 1 calc R U P A -1
H37B H 0.384740 0.927971 0.611536 0.147 Uiso 0.5 1 calc R U P A -1
C38 C 0.4405(10) 1.0069(13) 0.4736(9) 0.137(4) Uani 0.5 1 d D U P A -1
H38A H 0.388582 1.058246 0.460104 0.164 Uiso 0.5 1 calc R U P A -1
H38B H 0.431418 0.942490 0.443650 0.164 Uiso 0.5 1 calc R U P A -1
C39 C 0.5583(11) 1.0427(13) 0.4274(10) 0.127(4) Uani 0.5 1 d D U P A -1
H39A H 0.599366 1.006291 0.363526 0.153 Uiso 0.5 1 calc R U P A -1
H39B H 0.560694 1.116386 0.409565 0.153 Uiso 0.5 1 calc R U P A -1
C40 C 0.6044(9) 1.0179(13) 0.5141(10) 0.140(4) Uani 0.5 1 d D U P A -1
H40A H 0.657008 0.960228 0.494360 0.168 Uiso 0.5 1 calc R U P A -1
H40B H 0.645197 1.076823 0.523022 0.168 Uiso 0.5 1 calc R U P A -1

loop_
_atom_site_aniso_label
_atom_site_aniso_U_11
_atom_site_aniso_U_22
_atom_site_aniso_U_33
_atom_site_aniso_U_23
_atom_site_aniso_U_13
_atom_site_aniso_U_12
C1 0.0568(16) 0.0488(16) 0.0438(15) -0.0186(13) -0.0035(13) 0.0068(13)
C2 0.0561(16) 0.0414(15) 0.0628(18) -0.0255(13) -0.0127(14) 0.0057(13)
C3 0.0600(19) 0.0548(19) 0.099(3) -0.0167(18) -0.0016(18) -0.0212(16)
C4 0.072(2) 0.060(2) 0.114(3) -0.0260(19) -0.050(2) 0.0108(17)
C5 0.0369(13) 0.0378(14) 0.0565(17) 0.0027(12) -0.0044(12) 0.0079(11)
C6 0.0391(14) 0.0419(14) 0.0555(16) 0.0033(12) -0.0153(12) 0.0026(11)
C7 0.0711(19) 0.0526(17) 0.0512(17) -0.0121(14) -0.0252(14) 0.0085(15)
C8 0.0575(17) 0.0419(15) 0.0550(17) 0.0084(13) -0.0103(14) 0.0018(13)
C9 0.0444(15) 0.0475(16) 0.0598(18) 0.0090(13) -0.0091(13) -0.0018(13)
C10 0.0628(18) 0.0535(17) 0.0445(16) 0.0058(13) -0.0145(13) -0.0063(14)
C11 0.066(2) 0.0592(19) 0.074(2) 0.0228(16) -0.0189(17) 0.0010(16)
C12 0.068(2) 0.0571(19) 0.091(2) 0.0098(17) -0.0230(18) -0.0175(16)
C13 0.0229(10) 0.0254(11) 0.0337(12) -0.0023(9) -0.0071(9) -0.0023(9)
C14 0.0433(13) 0.0265(11) 0.0329(12) -0.0010(9) -0.0112(10) -0.0067(10)
C15 0.0450(14) 0.0377(13) 0.0333(13) -0.0090(11) -0.0051(11) -0.0113(11)
C16 0.0472(14) 0.0257(12) 0.0446(15) -0.0113(11) -0.0030(11) -0.0037(11)
C17 0.0390(13) 0.0244(11) 0.0500(15) 0.0026(10) -0.0090(11) -0.0020(10)
C18 0.0364(12) 0.0271(11) 0.0329(12) -0.0020(9) -0.0075(10) -0.0007(10)
C19 0.0277(11) 0.0256(10) 0.0262(11) -0.0013(9) -0.0126(9) -0.0005(9)
C20 0.0323(12) 0.0270(11) 0.0349(12) -0.0017(9) -0.0115(10) 0.0034(9)
C21 0.0302(12) 0.0399(13) 0.0295(12) -0.0005(10) -0.0066(10) -0.0009(10)
C22 0.0395(13) 0.0328(12) 0.0303(12) 0.0079(10) -0.0104(10) -0.0084(10)
C23 0.0418(13) 0.0236(11) 0.0347(12) -0.0011(9) -0.0211(10) 0.0001(10)
C24 0.0276(11) 0.0286(11) 0.0291(11) -0.0025(9) -0.0125(9) -0.0007(9)
C25 0.0295(11) 0.0235(10) 0.0339(12) -0.0068(9) -0.0109(9) -0.0014(9)
C26 0.0314(12) 0.0278(12) 0.0474(14) -0.0002(10) -0.0169(11) -0.0038(10)
C27 0.0368(13) 0.0258(12) 0.0691(17) -0.0001(11) -0.0291(13) -0.0007(10)
C28 0.0262(12) 0.0358(13) 0.0719(19) -0.0149(13) -0.0157(12) 0.0032(10)
C29 0.0325(13) 0.0421(14) 0.0443(14) -0.0106(12) -0.0016(11) -0.0073(11)
C30 0.0324(12) 0.0378(13) 0.0371(13) -0.0026(10) -0.0115(10) -0.0019(10)
C31 0.0285(11) 0.0195(10) 0.0302(11) 0.0019(8) -0.0082(9) -0.0037(9)
C32 0.0292(11) 0.0292(11) 0.0280(12) -0.0018(9) -0.0079(9) -0.0001(9)
C33 0.0268(11) 0.0284(11) 0.0372(13) 0.0036(9) -0.0107(10) -0.0021(9)
C34 0.0341(12) 0.0349(12) 0.0272(12) 0.0024(9) -0.0121(9) -0.0059(10)
C35 0.0314(12) 0.0334(12) 0.0274(12) -0.0048(9) -0.0036(9) -0.0034(10)
C36 0.0264(11) 0.0300(11) 0.0330(12) -0.0030(9) -0.0092(9) -0.0004(9)
N1 0.0368(11) 0.0309(10) 0.0407(11) -0.0041(9) -0.0051(9) 0.0038(8)
N2 0.0443(12) 0.0377(12) 0.0659(15) -0.0166(11) -0.0130(11) -0.0005(10)
N3 0.0439(11) 0.0318(10) 0.0406(12) -0.0008(9) -0.0121(9) 0.0045(9)
N4 0.0482(13) 0.0450(12) 0.0459(13) 0.0110(10) -0.0049(10) -0.0064(10)
B1 0.0262(12) 0.0250(12) 0.0306(13) -0.0029(10) -0.0088(10) 0.0021(10)
Mg1 0.0319(4) 0.0243(4) 0.0351(4) -0.0035(3) -0.0054(3) 0.0023(3)
Cl1 0.1209(7) 0.0505(4) 0.0382(4) -0.0101(3) -0.0181(4) -0.0267(4)
Cl2 0.0988(6) 0.0281(3) 0.0684(5) 0.0057(3) -0.0250(4) 0.0059(4)
Cl3 0.0432(4) 0.0596(4) 0.0505(4) 0.0019(3) 0.0096(3) 0.0017(3)
Cl4 0.0611(4) 0.0243(3) 0.0547(4) 0.0012(3) -0.0188(3) 0.0021(3)
Cl5 0.0557(4) 0.0517(4) 0.1241(7) 0.0263(4) -0.0574(5) -0.0081(3)
Cl6 0.0437(4) 0.0981(6) 0.0601(5) 0.0003(4) 0.0077(3) -0.0181(4)
Cl7 0.0392(3) 0.0619(4) 0.0498(4) -0.0068(3) -0.0229(3) 0.0161(3)
Cl8 0.0422(3) 0.0754(5) 0.0410(4) -0.0266(3) -0.0074(3) 0.0053(3)
O1 0.0347(8) 0.0270(8) 0.0390(9) -0.0017(7) 0.0045(7) 0.0006(7)
O2 0.084(3) 0.179(5) 0.066(3) -0.012(3) -0.020(3) -0.043(3)
C37 0.105(6) 0.174(8) 0.099(6) -0.027(6) -0.041(5) -0.021(6)
C38 0.131(7) 0.207(8) 0.089(6) -0.022(6) -0.052(6) -0.039(7)
C39 0.112(7) 0.172(8) 0.100(6) -0.030(6) -0.033(5) -0.032(6)
C40 0.117(7) 0.198(8) 0.093(6) -0.009(6) -0.015(5) -0.050(6)

loop_
_atom_type_symbol
_atom_type_description
_atom_type_scat_dispersion_real
_atom_type_scat_dispersion_imag
_atom_type_scat_source
C C 0.0033 0.0016 'International Tables Vol C Tables 4.2.6.8 and 6.1.1.4'
H H 0.0000 0.0000 'International Tables Vol C Tables 4.2.6.8 and 6.1.1.4'
N N 0.0061 0.0033 'International Tables Vol C Tables 4.2.6.8 and 6.1.1.4'
B B 0.0013 0.0007 'International Tables Vol C Tables 4.2.6.8 and 6.1.1.4'
Mg Mg 0.0486 0.0363 'International Tables Vol C Tables 4.2.6.8 and 6.1.1.4'
Cl Cl 0.1484 0.1585 'International Tables Vol C Tables 4.2.6.8 and 6.1.1.4'
O O 0.0106 0.0060 'International Tables Vol C Tables 4.2.6.8 and 6.1.1.4'

loop_
_geom_angle_atom_site_label_1
_geom_angle_atom_site_label_2
_geom_angle_atom_site_label_3
_geom_angle
_geom_angle_site_symmetry_1
_geom_angle_site_symmetry_3
N1 C1 C2 111.6(2) . .
N2 C2 C1 112.1(2) . .
N1 C5 C6 111.37(18) . .
N3 C6 C5 110.9(2) . .
N1 C9 C10 116.7(2) . .
N4 C10 C9 113.9(2) . .
C18 C13 C14 116.43(19) . .
C18 C13 B1 122.72(19) . .
C14 C13 B1 120.66(19) . .
C15 C14 C13 120.5(2) . .
C16 C15 C14 122.9(2) . .
C16 C15 Cl1 118.79(17) . .
C14 C15 Cl1 118.3(2) . .
C15 C16 C17 116.5(2) . .
C16 C17 C18 122.2(2) . .
C16 C17 Cl2 118.71(17) . .
C18 C17 Cl2 119.14(19) . .
C13 C18 C17 121.5(2) . .
C20 C19 C24 116.01(19) . .
C20 C19 B1 123.64(18) . .
C24 C19 B1 119.96(17) . .
C21 C20 C19 121.56(19) . .
C22 C21 C20 122.2(2) . .
C22 C21 Cl3 118.60(17) . .
C20 C21 Cl3 119.19(17) . .
C21 C22 C23 116.9(2) . .
C22 C23 C24 122.3(2) . .
C22 C23 Cl4 118.97(17) . .
C24 C23 Cl4 118.67(16) . .
C23 C24 C19 121.00(19) . .
C26 C25 C30 116.5(2) . .
C26 C25 B1 121.26(19) . .
C30 C25 B1 122.1(2) . .
C27 C26 C25 120.7(2) . .
C28 C27 C26 122.9(2) . .
C28 C27 Cl5 119.55(18) . .
C26 C27 Cl5 117.5(2) . .
C29 C28 C27 116.7(2) . .
C28 C29 C30 122.1(2) . .
C28 C29 Cl6 118.65(19) . .
C30 C29 Cl6 119.3(2) . .
C29 C30 C25 121.0(2) . .
C32 C31 C36 116.23(19) . .
C32 C31 B1 119.98(18) . .
C36 C31 B1 123.52(18) . .
C33 C32 C31 121.58(19) . .
C32 C33 C34 121.9(2) . .
C32 C33 Cl7 120.22(16) . .
C34 C33 Cl7 117.86(17) . .
C35 C34 C33 116.5(2) . .
C34 C35 C36 122.88(19) . .
C34 C35 Cl8 117.14(17) . .
C36 C35 Cl8 119.98(17) . .
C35 C36 C31 120.8(2) . .
C1 N1 C5 109.01(18) . .
C1 N1 C9 110.14(19) . .
C5 N1 C9 106.71(19) . .
C1 N1 Mg1 107.10(14) . .
C5 N1 Mg1 104.34(13) . .
C9 N1 Mg1 119.10(14) . .
C4 N2 C3 107.9(3) . .
C4 N2 C2 109.7(2) . .
C3 N2 C2 109.7(2) . .
C4 N2 Mg1 106.59(16) . .
C3 N2 Mg1 113.79(18) . .
C2 N2 Mg1 109.04(15) . .
C8 N3 C7 107.4(2) . .
C8 N3 C6 110.66(19) . .
C7 N3 C6 108.7(2) . .
C8 N3 Mg1 113.42(16) . .
C7 N3 Mg1 110.31(15) . .
C6 N3 Mg1 106.34(15) . .
C10 N4 C11 109.3(2) . .
C10 N4 C12 112.7(2) . .
C11 N4 C12 108.4(2) . .
C13 B1 C19 112.76(17) . .
C13 B1 C31 111.40(18) . .
C19 B1 C31 103.53(16) . .
C13 B1 C25 104.81(16) . .
C19 B1 C25 111.15(17) . .
C31 B1 C25 113.42(17) . .
O1 Mg1 O1 81.05(7) . 2_677
O1 Mg1 N3 115.17(8) . .
O1 Mg1 N3 103.96(8) 2_677 .
O1 Mg1 N2 132.94(9) . .
O1 Mg1 N2 97.87(7) 2_677 .
N3 Mg1 N2 110.72(8) . .
O1 Mg1 N1 98.82(7) . .
O1 Mg1 N1 175.17(8) 2_677 .
N3 Mg1 N1 80.50(7) . .
N2 Mg1 N1 78.64(7) . .
O1 Mg1 Mg1 40.63(5) . 2_677
O1 Mg1 Mg1 40.43(5) 2_677 2_677
N3 Mg1 Mg1 115.99(6) . 2_677
N2 Mg1 Mg1 122.51(7) . 2_677
N1 Mg1 Mg1 139.24(6) . 2_677
Mg1 O1 Mg1 98.95(7) . 2_677
C37 O2 C40 104.4(8) . .
O2 C37 C38 114.1(9) . .
C37 C38 C39 103.8(9) . .
C40 C39 C38 103.4(9) . .
O2 C40 C39 111.9(9) . .

loop_
_geom_bond_atom_site_label_1
_geom_bond_atom_site_label_2
_geom_bond_distance
_geom_bond_site_symmetry_2
C1 N1 1.490(3) .
C1 C2 1.500(4) .
C2 N2 1.483(3) .
C3 N2 1.482(4) .
C4 N2 1.458(4) .
C5 N1 1.492(3) .
C5 C6 1.503(3) .
C6 N3 1.486(3) .
C7 N3 1.484(3) .
C8 N3 1.479(3) .
C9 N1 1.498(3) .
C9 C10 1.518(4) .
C10 N4 1.462(3) .
C11 N4 1.461(3) .
C12 N4 1.464(4) .
C13 C18 1.387(3) .
C13 C14 1.405(3) .
C13 B1 1.638(3) .
C14 C15 1.392(3) .
C15 C16 1.366(3) .
C15 Cl1 1.753(2) .
C16 C17 1.379(3) .
C17 C18 1.389(3) .
C17 Cl2 1.745(2) .
C19 C20 1.390(3) .
C19 C24 1.410(3) .
C19 B1 1.642(3) .
C20 C21 1.382(3) .
C21 C22 1.371(3) .
C21 Cl3 1.754(2) .
C22 C23 1.375(3) .
C23 C24 1.379(3) .
C23 Cl4 1.746(2) .
C25 C26 1.397(3) .
C25 C30 1.396(3) .
C25 B1 1.647(3) .
C26 C27 1.377(3) .
C27 C28 1.372(3) .
C27 Cl5 1.756(3) .
C28 C29 1.369(4) .
C29 C30 1.391(3) .
C29 Cl6 1.748(2) .
C31 C32 1.396(3) .
C31 C36 1.398(3) .
C31 B1 1.644(3) .
C32 C33 1.378(3) .
C33 C34 1.385(3) .
C33 Cl7 1.748(2) .
C34 C35 1.367(3) .
C35 C36 1.383(3) .
C35 Cl8 1.752(2) .
N1 Mg1 2.3245(19) .
N2 Mg1 2.242(2) .
N3 Mg1 2.207(2) .
Mg1 O1 1.9416(16) .
Mg1 O1 1.9496(16) 2_677
Mg1 Mg1 2.9577(13) 2_677
O2 C37 1.414(14) .
O2 C40 1.427(11) .
C37 C38 1.454(13) .
C38 C39 1.518(14) .
C39 C40 1.499(14) .

loop_
_geom_hbond_atom_site_label_D
_geom_hbond_atom_site_label_H
_geom_hbond_atom_site_label_A
_geom_hbond_distance_DH
_geom_hbond_distance_HA
_geom_hbond_distance_DA
_geom_hbond_angle_DHA
_geom_hbond_site_symmetry_A
_geom_hbond_publ_flag
C1 H1A Cl7 0.99 2.91 3.647(2) 131.8 2_766 yes
C4 H4B O2^a 0.98 2.48 3.322(7) 144.1 . yes
C6 H6A Cl4 0.99 2.98 3.862(3) 149.4 1_556 yes
C6 H6B Cl1 0.99 2.97 3.936(3) 164.5 1_566 yes
O1 H1 N4 0.84 2.01 2.846(3) 170.5 . yes
C40^a H40A^a Cl2 0.99 2.86 3.561(12) 128.7 1_565 yes

loop_
_geom_torsion_atom_site_label_1
_geom_torsion_atom_site_label_2
_geom_torsion_atom_site_label_3
_geom_torsion_atom_site_label_4
_geom_torsion
N1 C1 C2 N2 54.2(3)
N1 C5 C6 N3 60.1(3)
N1 C9 C10 N4 111.3(3)
C18 C13 C14 C15 -2.0(3)
B1 C13 C14 C15 -177.1(2)
C13 C14 C15 C16 0.9(4)
C13 C14 C15 Cl1 -179.49(17)
C14 C15 C16 C17 0.7(4)
Cl1 C15 C16 C17 -178.85(18)
C15 C16 C17 C18 -1.3(4)
C15 C16 C17 Cl2 178.72(18)
C14 C13 C18 C17 1.4(3)
B1 C13 C18 C17 176.5(2)
C16 C17 C18 C13 0.2(4)
Cl2 C17 C18 C13 -179.81(17)
C24 C19 C20 C21 -0.4(3)
B1 C19 C20 C21 -173.2(2)
C19 C20 C21 C22 -0.3(3)
C19 C20 C21 Cl3 178.40(17)
C20 C21 C22 C23 0.3(3)
Cl3 C21 C22 C23 -178.46(17)
C21 C22 C23 C24 0.5(3)
C21 C22 C23 Cl4 177.22(17)
C22 C23 C24 C19 -1.2(3)
Cl4 C23 C24 C19 -177.97(16)
C20 C19 C24 C23 1.1(3)
B1 C19 C24 C23 174.21(19)
C30 C25 C26 C27 1.8(3)
B1 C25 C26 C27 177.83(19)
C25 C26 C27 C28 -1.5(3)
C25 C26 C27 Cl5 178.24(16)
C26 C27 C28 C29 0.1(3)
Cl5 C27 C28 C29 -179.67(17)
C27 C28 C29 C30 1.0(3)
C27 C28 C29 Cl6 179.63(17)
C28 C29 C30 C25 -0.6(3)
Cl6 C29 C30 C25 -179.28(16)
C26 C25 C30 C29 -0.8(3)
B1 C25 C30 C29 -176.8(2)
C36 C31 C32 C33 0.6(3)
B1 C31 C32 C33 174.87(19)
C31 C32 C33 C34 -1.2(3)
C31 C32 C33 Cl7 178.68(16)
C32 C33 C34 C35 0.9(3)
Cl7 C33 C34 C35 -178.94(16)
C33 C34 C35 C36 -0.2(3)
C33 C34 C35 Cl8 179.27(16)
C34 C35 C36 C31 -0.4(3)
Cl8 C35 C36 C31 -179.78(16)
C32 C31 C36 C35 0.1(3)
B1 C31 C36 C35 -173.9(2)
C2 C1 N1 C5 74.9(3)
C2 C1 N1 C9 -168.4(2)
C2 C1 N1 Mg1 -37.5(2)
C6 C5 N1 C1 -152.4(2)
C6 C5 N1 C9 88.7(2)
C6 C5 N1 Mg1 -38.3(2)
C10 C9 N1 C1 67.0(3)
C10 C9 N1 C5 -174.9(2)
C10 C9 N1 Mg1 -57.3(3)
C1 C2 N2 C4 76.0(3)
C1 C2 N2 C3 -165.6(3)
C1 C2 N2 Mg1 -40.4(3)
C5 C6 N3 C8 77.1(3)
C5 C6 N3 C7 -165.2(2)
C5 C6 N3 Mg1 -46.5(2)
C9 C10 N4 C11 -175.4(2)
C9 C10 N4 C12 64.1(3)
C18 C13 B1 C19 141.4(2)
C14 C13 B1 C19 -43.7(3)
C18 C13 B1 C31 25.5(3)
C14 C13 B1 C31 -159.65(18)
C18 C13 B1 C25 -97.5(2)
C14 C13 B1 C25 77.3(2)
C20 C19 B1 C13 -26.6(3)
C24 C19 B1 C13 160.88(18)
C20 C19 B1 C31 93.9(2)
C24 C19 B1 C31 -78.6(2)
C20 C19 B1 C25 -143.95(19)
C24 C19 B1 C25 43.5(2)
C32 C31 B1 C13 45.3(3)
C36 C31 B1 C13 -140.85(19)
C32 C31 B1 C19 -76.1(2)
C36 C31 B1 C19 97.7(2)
C32 C31 B1 C25 163.28(18)
C36 C31 B1 C25 -22.9(3)
C26 C25 B1 C13 -98.0(2)
C30 C25 B1 C13 77.8(2)
C26 C25 B1 C19 24.1(3)
C30 C25 B1 C19 -160.06(18)
C26 C25 B1 C31 140.29(19)
C30 C25 B1 C31 -43.9(3)
C40 O2 C37 C38 6.1(15)
O2 C37 C38 C39 -14(2)
C37 C38 C39 C40 15(2)
C37 O2 C40 C39 4.7(15)
C38 C39 C40 O2 -13(2)
